data_1531824
loop_
_publ_author_name
'Melnychenko, N.'
'Romaka, L.'
'Stadnyk, Yu.'
'Bodak, O.'
'Fruchart, D.'

_publ_section_title
;
 Zr - Cu - Sb ternary system and the crystal structure of new ternary
 compounds
;
_journal_name_full 'Journal of Alloys Compd.'
_journal_page_first 89
_journal_page_last 91
_journal_volume 352
_journal_year 2003
_chemical_formula_sum 'Cu0.45 Sb2.55 Zr5'
_chemical_name_systematic 'Zr5 Cu0.45 Sb2.55'
_space_group_IT_number 140
_symmetry_space_group_name_Hall '-I 4 2c'
_symmetry_space_group_name_H-M 'I 4/m c m'
_cell_angle_alpha 90
_cell_angle_beta 90
_cell_angle_gamma 90
_cell_formula_units_Z 4
_cell_length_a 10.937
_cell_length_b 10.937
_cell_length_c 5.5437
_cell_volume 663.126
_citation_journal_id_ASTM JALCEU
_cod_data_source_file Melnychenko_JALCEU_2003_1362.cif
_cod_data_source_block Cu0.45Sb2.55Zr5
_cod_original_cell_volume 663.1262
_cod_database_code 1531824

loop_
_symmetry_equiv_pos_as_xyz
x,y,z
-y,x,z
-x,-y,z
y,-x,z
x,-y,-z+1/2
y,x,-z+1/2
-x,y,-z+1/2
-y,-x,-z+1/2
-x,-y,-z
y,-x,-z
x,y,-z
-y,x,-z
-x,y,z-1/2
-y,-x,z-1/2
x,-y,z-1/2
y,x,z-1/2
x+1/2,y+1/2,z+1/2
-y+1/2,x+1/2,z+1/2
-x+1/2,-y+1/2,z+1/2
y+1/2,-x+1/2,z+1/2
x+1/2,-y+1/2,-z+1
y+1/2,x+1/2,-z+1
-x+1/2,y+1/2,-z+1
-y+1/2,-x+1/2,-z+1
-x+1/2,-y+1/2,-z+1/2
y+1/2,-x+1/2,-z+1/2
x+1/2,y+1/2,-z+1/2
-y+1/2,x+1/2,-z+1/2
-x+1/2,y+1/2,z
-y+1/2,-x+1/2,z
x+1/2,-y+1/2,z
y+1/2,x+1/2,z

loop_
_atom_site_label
_atom_site_type_symbol
_atom_site_fract_x
_atom_site_fract_y
_atom_site_fract_z
_atom_site_occupancy
_atom_site_U_iso_or_equiv
Zr2 Zr 0 0.5 0.25 1 0.0
Sb2 Sb 0 0 0.25 0.55 0.0
Sb1 Sb 0.1346 0.6346 0 1 0.0
Zr1 Zr 0.076 0.2198 0 1 0.0
Cu1 Cu 0 0 0.25 0.45 0.0
